data_4067651
loop_
_publ_author_name
'Zheng, Pengzhi'
'Hong, Jianquan'
'Liu, Ruiting'
'Zhang, Zhengxing'
'Pang, Zhen'
'Weng, Linhong'
'Zhou, Xigeng'

_publ_section_title
;
 Synthesis and Reactivities of Guanidinate Dianion Complexes of
 Heterobimetallic Lanthanide&#x2212;Lithium Cp2Ln[(CyN)2CNPh]Li(THF)3
;
_journal_issue 5
_journal_name_full Organometallics
_journal_page_first 1284
_journal_paper_doi 10.1021/om9010615
_journal_volume 29
_journal_year 2010
_chemical_formula_sum 'C41 H61 Er Li N3 O3'
_chemical_formula_weight 818.13
_chemical_name_systematic
; 
 ? 
;
_space_group_IT_number 2
_symmetry_cell_setting triclinic
_symmetry_space_group_name_Hall '-P 1'
_symmetry_space_group_name_H-M 'P -1'
_atom_sites_solution_hydrogens geom
_atom_sites_solution_primary direct
_atom_sites_solution_secondary difmap
_audit_creation_method SHELXL-97
_cell_angle_alpha 100.090(5)
_cell_angle_beta 90.057(5)
_cell_angle_gamma 109.790(5)
_cell_formula_units_Z 2
_cell_length_a 11.133(4)
_cell_length_b 11.607(4)
_cell_length_c 19.284(7)
_cell_measurement_reflns_used 879
_cell_measurement_temperature 293(2)
_cell_measurement_theta_max 24.704
_cell_measurement_theta_min 2.203
_cell_volume 2303.6(14)
_computing_cell_refinement 'Bruker SMART'
_computing_data_collection 'Bruker SMART'
_computing_data_reduction 'Bruker SHELXTL'
_computing_molecular_graphics 'Bruker SHELXTL'
_computing_publication_material 'Bruker SHELXTL'
_computing_structure_refinement 'SHELXL-97 (Sheldrick, 1997)'
_computing_structure_solution 'SHELXS-97 (Sheldrick, 1990)'
_diffrn_ambient_temperature 293(2)
_diffrn_measured_fraction_theta_full 0.981
_diffrn_measured_fraction_theta_max 0.981
_diffrn_measurement_device_type 'CCD area detector'
_diffrn_measurement_method 'phi and omega scans'
_diffrn_radiation_monochromator graphite
_diffrn_radiation_source 'fine-focus sealed tube'
_diffrn_radiation_type MoK\a
_diffrn_radiation_wavelength 0.71073
_diffrn_reflns_av_R_equivalents 0.0221
_diffrn_reflns_av_sigmaI/netI 0.0466
_diffrn_reflns_limit_h_max 13
_diffrn_reflns_limit_h_min -13
_diffrn_reflns_limit_k_max 11
_diffrn_reflns_limit_k_min -13
_diffrn_reflns_limit_l_max 22
_diffrn_reflns_limit_l_min -22
_diffrn_reflns_number 9674
_diffrn_reflns_theta_full 25.01
_diffrn_reflns_theta_max 25.01
_diffrn_reflns_theta_min 1.90
_exptl_absorpt_coefficient_mu 1.855
_exptl_absorpt_correction_T_max 0.8362
_exptl_absorpt_correction_T_min 0.6541
_exptl_absorpt_correction_type multi-scan
_exptl_absorpt_process_details sadabs
_exptl_crystal_colour pink
_exptl_crystal_density_diffrn 1.180
_exptl_crystal_density_method 'not measured'
_exptl_crystal_description block
_exptl_crystal_F_000 846
_exptl_crystal_size_max 0.25
_exptl_crystal_size_mid 0.15
_exptl_crystal_size_min 0.10
_refine_diff_density_max 1.531
_refine_diff_density_min -1.387
_refine_diff_density_rms 0.175
_refine_ls_extinction_method none
_refine_ls_goodness_of_fit_ref 1.000
_refine_ls_hydrogen_treatment constr
_refine_ls_matrix_type full
_refine_ls_number_parameters 442
_refine_ls_number_reflns 7975
_refine_ls_number_restraints 9
_refine_ls_restrained_S_all 1.001
_refine_ls_R_factor_all 0.0570
_refine_ls_R_factor_gt 0.0489
_refine_ls_shift/su_max 0.001
_refine_ls_shift/su_mean 0.000
_refine_ls_structure_factor_coef Fsqd
_refine_ls_weighting_details 'calc w=1/[\s^2^(Fo^2^)+(0.1314P)^2^+0.2658P] where P=(Fo^2^+2Fc^2^)/3'
_refine_ls_weighting_scheme calc
_refine_ls_wR_factor_gt 0.1549
_refine_ls_wR_factor_ref 0.1644
_reflns_number_gt 6865
_reflns_number_total 7975
_reflns_threshold_expression >2sigma(I)
_cod_data_source_file om9010615_si_001.cif
_cod_data_source_block f80107d
_cod_depositor_comments
;
The following automatic conversions were performed:

'_symmetry_cell_setting' value 'Triclinic' changed to 'triclinic'
according to /home/saulius/struct/CIF-dictionaries/cif_core.dic
dictionary named 'cif_core.dic' version 2.4.1 from 2010-06-29.

Automatic conversion script
Id: cif_fix_values 1715 2011-07-08 13:25:40Z adriana 
;
_cod_original_cell_volume 2303.5(15)
_cod_original_sg_symbol_H-M P-1
_cod_database_code 4067651

loop_
_symmetry_equiv_pos_as_xyz
'x, y, z'
'-x, -y, -z'

loop_
_atom_site_label
_atom_site_type_symbol
_atom_site_fract_x
_atom_site_fract_y
_atom_site_fract_z
_atom_site_U_iso_or_equiv
_atom_site_adp_type
_atom_site_occupancy
_atom_site_symmetry_multiplicity
_atom_site_calc_flag
_atom_site_refinement_flags
Er1 Er 0.85057(2) 0.66748(2) 0.612423(12) 0.04795(14) Uani 1 1 d .
N1 N 0.8531(5) 0.8067(4) 0.7104(2) 0.0445(10) Uani 1 1 d .
N2 N 1.0382(4) 0.8121(5) 0.6624(2) 0.0481(11) Uani 1 1 d .
N3 N 1.0464(5) 0.9536(5) 0.7729(2) 0.0468(11) Uani 1 1 d .
Li1 Li 1.0363(12) 1.1276(11) 0.7875(6) 0.061(3) Uani 1 1 d .
O1 O 1.1833(8) 1.2646(7) 0.7641(4) 0.107(2) Uani 1 1 d .
O2 O 1.0014(6) 1.1963(5) 0.8832(3) 0.0807(15) Uani 1 1 d .
O3 O 0.8999(7) 1.1437(6) 0.7286(3) 0.0890(18) Uani 1 1 d .
C1 C 0.8741(10) 0.7085(11) 0.4818(4) 0.086(3) Uani 1 1 d .
H1A H 0.9508 0.7089 0.4625 0.103 Uiso 1 1 calc R
C2 C 0.7687(17) 0.6075(10) 0.4778(5) 0.124(5) Uani 1 1 d .
H2A H 0.7594 0.5270 0.4553 0.149 Uiso 1 1 calc R
C3 C 0.6733(11) 0.6458(12) 0.5145(6) 0.108(4) Uani 1 1 d .
H3A H 0.5904 0.5958 0.5208 0.130 Uiso 1 1 calc R
C4 C 0.7281(9) 0.7692(9) 0.5380(5) 0.082(2) Uani 1 1 d .
H4A H 0.6876 0.8192 0.5639 0.098 Uiso 1 1 calc R
C5 C 0.8522(9) 0.8117(9) 0.5187(4) 0.073(2) Uani 1 1 d .
H5A H 0.9094 0.8931 0.5285 0.088 Uiso 1 1 calc R
C6 C 0.7259(11) 0.4237(8) 0.6030(7) 0.103(3) Uani 1 1 d .
H6A H 0.6510 0.3887 0.5739 0.123 Uiso 1 1 calc R
C7 C 0.7358(10) 0.4738(8) 0.6746(7) 0.092(3) Uani 1 1 d .
H7A H 0.6685 0.4793 0.7020 0.111 Uiso 1 1 calc R
C8 C 0.8615(12) 0.5136(8) 0.6977(5) 0.092(3) Uani 1 1 d .
H8A H 0.8945 0.5509 0.7436 0.110 Uiso 1 1 calc R
C9 C 0.9327(10) 0.4890(9) 0.6410(7) 0.089(3) Uani 1 1 d .
H9A H 1.0206 0.5059 0.6430 0.107 Uiso 1 1 calc R
C10 C 0.8516(14) 0.4360(9) 0.5824(6) 0.100(3) Uani 1 1 d .
H10A H 0.8742 0.4121 0.5372 0.121 Uiso 1 1 calc R
C11 C 0.9836(5) 0.8599(5) 0.7178(3) 0.0418(11) Uani 1 1 d .
C12 C 0.7763(5) 0.8324(6) 0.7678(3) 0.0465(12) Uani 1 1 d .
H12A H 0.8080 0.9221 0.7869 0.056 Uiso 1 1 calc R
C13 C 0.6392(6) 0.7946(8) 0.7382(4) 0.0640(17) Uani 1 1 d .
H13A H 0.6110 0.7079 0.7150 0.077 Uiso 1 1 calc R
H13B H 0.6369 0.8438 0.7028 0.077 Uiso 1 1 calc R
C14 C 0.5454(8) 0.8110(11) 0.7934(5) 0.088(3) Uani 1 1 d .
H14A H 0.4591 0.7782 0.7715 0.106 Uiso 1 1 calc R
H14B H 0.5652 0.8990 0.8122 0.106 Uiso 1 1 calc R
C15 C 0.5527(8) 0.7425(10) 0.8541(4) 0.081(2) Uani 1 1 d .
H15A H 0.4988 0.7610 0.8907 0.098 Uiso 1 1 calc R
H15B H 0.5205 0.6533 0.8365 0.098 Uiso 1 1 calc R
C16 C 0.6886(7) 0.7808(8) 0.8853(4) 0.0664(18) Uani 1 1 d .
H16A H 0.6908 0.7315 0.9207 0.080 Uiso 1 1 calc R
H16B H 0.7172 0.8678 0.9082 0.080 Uiso 1 1 calc R
C17 C 0.7798(6) 0.7620(7) 0.8277(3) 0.0571(16) Uani 1 1 d .
H17A H 0.8664 0.7907 0.8488 0.068 Uiso 1 1 calc R
H17B H 0.7560 0.6738 0.8082 0.068 Uiso 1 1 calc R
C18 C 1.1745(5) 0.8641(6) 0.6521(3) 0.0507(14) Uani 1 1 d .
H18A H 1.2186 0.9172 0.6964 0.061 Uiso 1 1 calc R
C19 C 1.2288(7) 0.7614(8) 0.6322(4) 0.0664(18) Uani 1 1 d .
H19A H 1.1813 0.7045 0.5904 0.080 Uiso 1 1 calc R
H19B H 1.2197 0.7149 0.6702 0.080 Uiso 1 1 calc R
C20 C 1.3702(8) 0.8145(10) 0.6177(5) 0.087(3) Uani 1 1 d .
H20A H 1.4183 0.8656 0.6608 0.105 Uiso 1 1 calc R
H20B H 1.4021 0.7463 0.6037 0.105 Uiso 1 1 calc R
C21 C 1.3921(8) 0.8912(11) 0.5610(5) 0.090(3) Uani 1 1 d .
H21A H 1.4827 0.9236 0.5538 0.108 Uiso 1 1 calc R
H21B H 1.3477 0.8400 0.5170 0.108 Uiso 1 1 calc R
C22 C 1.3433(8) 0.9967(11) 0.5826(5) 0.093(3) Uani 1 1 d .
H22A H 1.3567 1.0467 0.5460 0.112 Uiso 1 1 calc R
H22B H 1.3897 1.0495 0.6257 0.112 Uiso 1 1 calc R
C23 C 1.1964(7) 0.9430(8) 0.5946(4) 0.072(2) Uani 1 1 d .
H23A H 1.1643 1.0111 0.6085 0.087 Uiso 1 1 calc R
H23B H 1.1499 0.8923 0.5510 0.087 Uiso 1 1 calc R
C24 C 1.1314(6) 0.9333(7) 0.8158(3) 0.0545(15) Uani 1 1 d .
C25 C 1.1443(7) 0.8158(8) 0.8166(3) 0.0632(18) Uani 1 1 d .
H25A H 1.0942 0.7459 0.7848 0.076 Uiso 1 1 calc R
C26 C 1.2307(8) 0.8042(10) 0.8644(4) 0.083(2) Uani 1 1 d .
H26A H 1.2400 0.7271 0.8625 0.100 Uiso 1 1 calc R
C27 C 1.3017(10) 0.9017(13) 0.9137(5) 0.103(4) Uani 1 1 d .
H27A H 1.3548 0.8909 0.9473 0.124 Uiso 1 1 calc R
C28 C 1.2940(9) 1.0155(12) 0.9131(4) 0.091(3) Uani 1 1 d .
H28A H 1.3459 1.0837 0.9454 0.109 Uiso 1 1 calc R
C29 C 1.2126(7) 1.0327(8) 0.8667(4) 0.073(2) Uani 1 1 d .
H29A H 1.2101 1.1124 0.8684 0.087 Uiso 1 1 calc R
C30 C 1.1816(19) 1.3829(13) 0.7563(11) 0.176(8) Uani 1 1 d DU
H30A H 1.1879 1.4348 0.8024 0.211 Uiso 1 1 calc R
H30B H 1.1018 1.3739 0.7319 0.211 Uiso 1 1 calc R
C31 C 1.2863(19) 1.4400(16) 0.7172(10) 0.189(8) Uani 1 1 d DU
H31A H 1.3412 1.5185 0.7449 0.227 Uiso 1 1 calc R
H31B H 1.2555 1.4563 0.6742 0.227 Uiso 1 1 calc R
C32 C 1.359(2) 1.352(2) 0.6999(14) 0.223(11) Uani 1 1 d U
H32A H 1.3576 1.3236 0.6494 0.268 Uiso 1 1 calc R
H32B H 1.4476 1.3899 0.7188 0.268 Uiso 1 1 calc R
C33 C 1.2882(14) 1.2491(17) 0.7352(10) 0.166(7) Uani 1 1 d .
H33A H 1.2628 1.1715 0.7012 0.199 Uiso 1 1 calc R
H33B H 1.3440 1.2428 0.7720 0.199 Uiso 1 1 calc R
C34 C 0.9402(10) 1.1104(9) 0.9310(4) 0.086(2) Uani 1 1 d .
H34A H 0.9531 1.0312 0.9172 0.104 Uiso 1 1 calc R
H34B H 0.8491 1.0959 0.9313 0.104 Uiso 1 1 calc R
C35 C 1.0056(13) 1.1764(14) 1.0005(5) 0.119(4) Uani 1 1 d .
H35A H 0.9501 1.1512 1.0380 0.142 Uiso 1 1 calc R
H35B H 1.0830 1.1579 1.0073 0.142 Uiso 1 1 calc R
C36 C 1.0349(18) 1.3026(13) 1.0011(6) 0.142(6) Uani 1 1 d .
H36A H 1.1109 1.3515 1.0315 0.170 Uiso 1 1 calc R
H36B H 0.9645 1.3295 1.0172 0.170 Uiso 1 1 calc R
C37 C 1.0578(14) 1.3156(10) 0.9239(6) 0.120(4) Uani 1 1 d .
H37A H 1.0191 1.3725 0.9105 0.143 Uiso 1 1 calc R
H37B H 1.1487 1.3475 0.9174 0.143 Uiso 1 1 calc R
C38 C 0.8874(15) 1.0972(11) 0.6516(5) 0.127(5) Uani 1 1 d .
H38A H 0.8774 1.0094 0.6414 0.153 Uiso 1 1 calc R
H38B H 0.9622 1.1432 0.6295 0.153 Uiso 1 1 calc R
C39 C 0.771(2) 1.1169(16) 0.6256(8) 0.173(9) Uani 1 1 d .
H39A H 0.7948 1.1875 0.6017 0.208 Uiso 1 1 calc R
H39B H 0.7182 1.0436 0.5928 0.208 Uiso 1 1 calc R
C40 C 0.7060(13) 1.1387(14) 0.6827(11) 0.142(6) Uani 1 1 d .
H40A H 0.6391 1.0621 0.6881 0.171 Uiso 1 1 calc R
H40B H 0.6663 1.1991 0.6764 0.171 Uiso 1 1 calc R
C41 C 0.8004(13) 1.1899(13) 0.7505(7) 0.118(4) Uani 1 1 d .
H41A H 0.8312 1.2802 0.7617 0.141 Uiso 1 1 calc R
H41B H 0.7608 1.1569 0.7910 0.141 Uiso 1 1 calc R

loop_
_atom_site_aniso_label
_atom_site_aniso_U_11
_atom_site_aniso_U_22
_atom_site_aniso_U_33
_atom_site_aniso_U_23
_atom_site_aniso_U_13
_atom_site_aniso_U_12
Er1 0.0484(2) 0.04797(19) 0.04893(19) 0.01407(12) 0.01008(12) 0.01588(13)
N1 0.043(3) 0.052(3) 0.042(2) 0.016(2) 0.0124(19) 0.016(2)
N2 0.036(2) 0.063(3) 0.047(2) 0.019(2) 0.0123(19) 0.014(2)
N3 0.041(3) 0.061(3) 0.045(2) 0.020(2) 0.0063(19) 0.021(2)
Li1 0.063(7) 0.063(7) 0.053(6) 0.014(5) 0.000(5) 0.016(5)
O1 0.115(6) 0.086(4) 0.120(5) 0.049(4) 0.038(4) 0.019(4)
O2 0.106(4) 0.076(4) 0.057(3) 0.013(2) 0.004(3) 0.028(3)
O3 0.119(5) 0.094(4) 0.063(3) 0.015(3) -0.019(3) 0.049(4)
C1 0.097(7) 0.121(8) 0.054(4) 0.028(5) 0.018(4) 0.050(6)
C2 0.217(16) 0.078(7) 0.064(5) -0.003(5) -0.045(8) 0.044(9)
C3 0.084(7) 0.111(8) 0.103(7) 0.033(6) -0.039(6) -0.008(6)
C4 0.091(6) 0.098(7) 0.072(5) 0.020(4) -0.008(4) 0.050(6)
C5 0.079(5) 0.083(5) 0.060(4) 0.030(4) -0.003(4) 0.025(4)
C6 0.109(8) 0.051(5) 0.132(9) 0.019(5) -0.024(7) 0.005(5)
C7 0.081(6) 0.063(5) 0.137(9) 0.044(5) 0.037(6) 0.017(4)
C8 0.143(10) 0.061(5) 0.082(6) 0.038(4) 0.003(6) 0.035(6)
C9 0.081(6) 0.072(5) 0.135(9) 0.042(6) 0.025(6) 0.041(5)
C10 0.159(11) 0.067(5) 0.092(7) 0.019(5) 0.034(7) 0.057(7)
C11 0.036(3) 0.051(3) 0.046(3) 0.021(2) 0.012(2) 0.018(2)
C12 0.038(3) 0.052(3) 0.054(3) 0.019(3) 0.018(2) 0.016(2)
C13 0.048(4) 0.096(5) 0.060(4) 0.033(4) 0.015(3) 0.031(4)
C14 0.054(4) 0.144(9) 0.093(6) 0.057(6) 0.033(4) 0.050(5)
C15 0.057(4) 0.124(7) 0.076(5) 0.047(5) 0.034(4) 0.034(5)
C16 0.062(4) 0.087(5) 0.057(4) 0.030(3) 0.024(3) 0.027(4)
C17 0.043(3) 0.087(5) 0.048(3) 0.028(3) 0.015(3) 0.024(3)
C18 0.035(3) 0.075(4) 0.044(3) 0.022(3) 0.012(2) 0.015(3)
C19 0.051(4) 0.091(5) 0.070(4) 0.030(4) 0.020(3) 0.034(4)
C20 0.059(5) 0.135(8) 0.094(6) 0.042(5) 0.033(4) 0.056(5)
C21 0.049(4) 0.155(9) 0.074(5) 0.044(5) 0.028(4) 0.034(5)
C22 0.051(4) 0.143(9) 0.096(6) 0.073(6) 0.031(4) 0.019(5)
C23 0.046(4) 0.098(6) 0.083(5) 0.054(4) 0.020(3) 0.020(4)
C24 0.049(3) 0.080(4) 0.042(3) 0.022(3) 0.016(2) 0.026(3)
C25 0.071(4) 0.089(5) 0.049(3) 0.027(3) 0.018(3) 0.045(4)
C26 0.078(5) 0.128(8) 0.070(5) 0.034(5) 0.012(4) 0.062(6)
C27 0.090(7) 0.188(12) 0.062(5) 0.029(6) -0.002(5) 0.083(8)
C28 0.069(5) 0.146(9) 0.059(4) 0.011(5) -0.008(4) 0.040(6)
C29 0.063(4) 0.091(6) 0.059(4) 0.014(4) -0.005(3) 0.019(4)
C30 0.218(19) 0.086(9) 0.24(2) 0.079(11) 0.063(15) 0.051(11)
C31 0.213(19) 0.124(12) 0.170(15) 0.085(12) -0.034(12) -0.046(11)
C32 0.19(2) 0.25(3) 0.22(2) 0.16(2) 0.026(16) 0.014(16)
C33 0.100(10) 0.194(17) 0.175(15) 0.040(13) 0.038(10) 0.008(10)
C34 0.102(7) 0.091(6) 0.069(5) 0.021(4) 0.009(4) 0.034(5)
C35 0.137(10) 0.176(13) 0.056(5) 0.027(6) 0.006(5) 0.069(10)
C36 0.206(17) 0.098(9) 0.087(7) -0.015(7) 0.001(9) 0.025(10)
C37 0.153(11) 0.076(6) 0.102(7) 0.001(5) 0.025(7) 0.011(7)
C38 0.207(15) 0.111(8) 0.067(5) 0.028(5) -0.014(7) 0.054(9)
C39 0.28(2) 0.138(12) 0.109(10) -0.004(9) -0.086(13) 0.093(15)
C40 0.103(9) 0.120(10) 0.208(16) 0.063(11) -0.052(11) 0.028(8)
C41 0.135(10) 0.128(9) 0.124(9) 0.027(7) 0.003(8) 0.088(8)

loop_
_atom_type_symbol
_atom_type_description
_atom_type_scat_dispersion_real
_atom_type_scat_dispersion_imag
_atom_type_scat_source
C C 0.0033 0.0016 'International Tables Vol C Tables 4.2.6.8 and 6.1.1.4'
H H 0.0000 0.0000 'International Tables Vol C Tables 4.2.6.8 and 6.1.1.4'
Li Li -0.0003 0.0001 'International Tables Vol C Tables 4.2.6.8 and 6.1.1.4'
N N 0.0061 0.0033 'International Tables Vol C Tables 4.2.6.8 and 6.1.1.4'
O O 0.0106 0.0060 'International Tables Vol C Tables 4.2.6.8 and 6.1.1.4'
Er Er -0.2586 4.9576 'International Tables Vol C Tables 4.2.6.8 and 6.1.1.4'

loop_
_geom_angle_atom_site_label_1
_geom_angle_atom_site_label_2
_geom_angle_atom_site_label_3
_geom_angle
N1 Er1 N2 59.48(17)
N1 Er1 C1 126.9(3)
N2 Er1 C1 98.6(3)
N1 Er1 C2 140.3(3)
N2 Er1 C2 127.8(4)
C1 Er1 C2 29.4(4)
N1 Er1 C4 90.8(2)
N2 Er1 C4 110.3(3)
C1 Er1 C4 49.1(3)
C2 Er1 C4 49.4(3)
N1 Er1 C3 112.9(4)
N2 Er1 C3 137.9(3)
C1 Er1 C3 50.0(4)
C2 Er1 C3 31.3(4)
C4 Er1 C3 29.5(3)
N1 Er1 C10 136.9(3)
N2 Er1 C10 114.8(3)
C1 Er1 C10 95.9(3)
C2 Er1 C10 79.8(4)
C4 Er1 C10 126.4(4)
C3 Er1 C10 97.9(4)
N1 Er1 C8 87.2(3)
N2 Er1 C8 91.4(3)
C1 Er1 C8 144.8(3)
C2 Er1 C8 127.3(3)
C4 Er1 C8 153.4(4)
C3 Er1 C8 130.7(4)
C10 Er1 C8 49.7(3)
N1 Er1 C5 97.4(2)
N2 Er1 C5 88.5(2)
C1 Er1 C5 30.1(3)
C2 Er1 C5 49.6(3)
C4 Er1 C5 30.0(3)
C3 Er1 C5 49.9(3)
C10 Er1 C5 125.7(3)
C8 Er1 C5 174.6(3)
N1 Er1 C9 111.8(3)
N2 Er1 C9 89.1(3)
C1 Er1 C9 115.7(3)
C2 Er1 C9 107.5(4)
C4 Er1 C9 155.9(4)
C3 Er1 C9 127.4(4)
C10 Er1 C9 29.6(3)
C8 Er1 C9 30.4(3)
C5 Er1 C9 144.2(3)
N1 Er1 C6 121.9(3)
N2 Er1 C6 137.9(3)
C1 Er1 C6 106.6(4)
C2 Er1 C6 80.2(4)
C4 Er1 C6 111.7(3)
C3 Er1 C6 83.2(4)
C10 Er1 C6 31.0(4)
C8 Er1 C6 49.4(3)
C5 Er1 C6 128.9(3)
C9 Er1 C6 49.7(3)
N1 Er1 C7 92.6(3)
N2 Er1 C7 119.0(3)
C1 Er1 C7 136.5(4)
C2 Er1 C7 108.7(4)
C4 Er1 C7 124.3(3)
C3 Er1 C7 102.1(4)
C10 Er1 C7 50.4(3)
C8 Er1 C7 29.6(3)
C5 Er1 C7 151.9(3)
C9 Er1 C7 49.7(3)
C6 Er1 C7 30.2(3)
C11 N1 C12 120.1(5)
C11 N1 Er1 94.8(3)
C12 N1 Er1 142.8(4)
C11 N2 C18 122.2(5)
C11 N2 Er1 94.4(3)
C18 N2 Er1 143.3(4)
C24 N3 C11 118.0(5)
C24 N3 Li1 117.7(5)
C11 N3 Li1 123.9(5)
O2 Li1 O3 102.2(6)
O2 Li1 O1 103.2(6)
O3 Li1 O1 99.3(6)
O2 Li1 N3 116.3(6)
O3 Li1 N3 114.6(6)
O1 Li1 N3 118.6(7)
C33 O1 C30 108.4(11)
C33 O1 Li1 124.1(10)
C30 O1 Li1 125.4(10)
C37 O2 C34 108.1(7)
C37 O2 Li1 129.8(7)
C34 O2 Li1 119.2(6)
C41 O3 C38 111.3(8)
C41 O3 Li1 128.4(7)
C38 O3 Li1 120.2(8)
C2 C1 C5 109.9(10)
C2 C1 Er1 75.4(5)
C5 C1 Er1 75.9(4)
C2 C1 H1A 125.0
C5 C1 H1A 125.0
Er1 C1 H1A 115.6
C1 C2 C3 107.6(9)
C1 C2 Er1 75.3(5)
C3 C2 Er1 74.6(5)
C1 C2 H2A 126.2
C3 C2 H2A 126.2
Er1 C2 H2A 116.2
C4 C3 C2 105.7(10)
C4 C3 Er1 75.1(5)
C2 C3 Er1 74.1(6)
C4 C3 H3A 127.2
C2 C3 H3A 127.2
Er1 C3 H3A 116.1
C3 C4 C5 111.0(10)
C3 C4 Er1 75.4(6)
C5 C4 Er1 75.9(5)
C3 C4 H4A 124.5
C5 C4 H4A 124.5
Er1 C4 H4A 115.9
C4 C5 C1 105.8(9)
C4 C5 Er1 74.1(5)
C1 C5 Er1 74.0(5)
C4 C5 H5A 127.1
C1 C5 H5A 127.1
Er1 C5 H5A 117.1
C7 C6 C10 107.3(10)
C7 C6 Er1 74.9(5)
C10 C6 Er1 73.8(5)
C7 C6 H6A 126.4
C10 C6 H6A 126.4
Er1 C6 H6A 117.0
C8 C7 C6 108.0(10)
C8 C7 Er1 74.9(5)
C6 C7 Er1 74.9(5)
C8 C7 H7A 126.0
C6 C7 H7A 126.0
Er1 C7 H7A 116.3
C7 C8 C9 108.8(10)
C7 C8 Er1 75.5(5)
C9 C8 Er1 75.0(5)
C7 C8 H8A 125.6
C9 C8 H8A 125.6
Er1 C8 H8A 115.9
C10 C9 C8 108.4(10)
C10 C9 Er1 74.6(5)
C8 C9 Er1 74.6(5)
C10 C9 H9A 125.8
C8 C9 H9A 125.8
Er1 C9 H9A 117.0
C9 C10 C6 107.5(9)
C9 C10 Er1 75.8(5)
C6 C10 Er1 75.2(5)
C9 C10 H10A 126.2
C6 C10 H10A 126.2
Er1 C10 H10A 115.0
N2 C11 N1 111.0(5)
N2 C11 N3 126.2(5)
N1 C11 N3 122.7(5)
N2 C11 Er1 56.0(3)
N1 C11 Er1 55.2(3)
N3 C11 Er1 177.2(4)
N1 C12 C13 108.1(5)
N1 C12 C17 112.7(5)
C13 C12 C17 109.2(5)
N1 C12 H12A 108.9
C13 C12 H12A 108.9
C17 C12 H12A 108.9
C12 C13 C14 114.1(6)
C12 C13 H13A 108.7
C14 C13 H13A 108.7
C12 C13 H13B 108.7
C14 C13 H13B 108.7
H13A C13 H13B 107.6
C13 C14 C15 110.8(7)
C13 C14 H14A 109.5
C15 C14 H14A 109.5
C13 C14 H14B 109.5
C15 C14 H14B 109.5
H14A C14 H14B 108.1
C16 C15 C14 111.6(7)
C16 C15 H15A 109.3
C14 C15 H15A 109.3
C16 C15 H15B 109.3
C14 C15 H15B 109.3
H15A C15 H15B 108.0
C15 C16 C17 111.0(6)
C15 C16 H16A 109.4
C17 C16 H16A 109.4
C15 C16 H16B 109.4
C17 C16 H16B 109.4
H16A C16 H16B 108.0
C12 C17 C16 112.3(5)
C12 C17 H17A 109.1
C16 C17 H17A 109.1
C12 C17 H17B 109.1
C16 C17 H17B 109.1
H17A C17 H17B 107.9
N2 C18 C19 110.3(6)
N2 C18 C23 110.3(5)
C19 C18 C23 109.8(6)
N2 C18 H18A 108.8
C19 C18 H18A 108.8
C23 C18 H18A 108.8
C18 C19 C20 110.8(7)
C18 C19 H19A 109.5
C20 C19 H19A 109.5
C18 C19 H19B 109.5
C20 C19 H19B 109.5
H19A C19 H19B 108.1
C21 C20 C19 112.5(7)
C21 C20 H20A 109.1
C19 C20 H20A 109.1
C21 C20 H20B 109.1
C19 C20 H20B 109.1
H20A C20 H20B 107.8
C22 C21 C20 109.2(7)
C22 C21 H21A 109.8
C20 C21 H21A 109.8
C22 C21 H21B 109.8
C20 C21 H21B 109.8
H21A C21 H21B 108.3
C21 C22 C23 109.4(8)
C21 C22 H22A 109.8
C23 C22 H22A 109.8
C21 C22 H22B 109.8
C23 C22 H22B 109.8
H22A C22 H22B 108.2
C18 C23 C22 110.2(6)
C18 C23 H23A 109.6
C22 C23 H23A 109.6
C18 C23 H23B 109.6
C22 C23 H23B 109.6
H23A C23 H23B 108.1
N3 C24 C29 120.2(7)
N3 C24 C25 125.3(6)
C29 C24 C25 114.5(6)
C26 C25 C24 120.8(8)
C26 C25 H25A 119.6
C24 C25 H25A 119.6
C27 C26 C25 121.9(9)
C27 C26 H26A 119.1
C25 C26 H26A 119.1
C26 C27 C28 118.7(8)
C26 C27 H27A 120.6
C28 C27 H27A 120.6
C27 C28 C29 121.8(9)
C27 C28 H28A 119.1
C29 C28 H28A 119.1
C28 C29 C24 122.2(9)
C28 C29 H29A 118.9
C24 C29 H29A 118.9
O1 C30 C31 109.2(14)
O1 C30 H30A 109.8
C31 C30 H30A 109.8
O1 C30 H30B 109.8
C31 C30 H30B 109.8
H30A C30 H30B 108.3
C30 C31 C32 107.6(14)
C30 C31 H31A 110.2
C32 C31 H31A 110.2
C30 C31 H31B 110.2
C32 C31 H31B 110.2
H31A C31 H31B 108.5
C33 C32 C31 101.8(18)
C33 C32 H32A 111.4
C31 C32 H32A 111.4
C33 C32 H32B 111.4
C31 C32 H32B 111.4
H32A C32 H32B 109.3
O1 C33 C32 112.7(18)
O1 C33 H33A 109.1
C32 C33 H33A 109.1
O1 C33 H33B 109.1
C32 C33 H33B 109.1
H33A C33 H33B 107.8
O2 C34 C35 103.6(9)
O2 C34 H34A 111.0
C35 C34 H34A 111.0
O2 C34 H34B 111.0
C35 C34 H34B 111.0
H34A C34 H34B 109.0
C36 C35 C34 106.5(10)
C36 C35 H35A 110.4
C34 C35 H35A 110.4
C36 C35 H35B 110.4
C34 C35 H35B 110.4
H35A C35 H35B 108.6
C35 C36 C37 104.4(9)
C35 C36 H36A 110.9
C37 C36 H36A 110.9
C35 C36 H36B 110.9
C37 C36 H36B 110.9
H36A C36 H36B 108.9
O2 C37 C36 106.5(9)
O2 C37 H37A 110.4
C36 C37 H37A 110.4
O2 C37 H37B 110.4
C36 C37 H37B 110.4
H37A C37 H37B 108.6
O3 C38 C39 105.4(12)
O3 C38 H38A 110.7
C39 C38 H38A 110.7
O3 C38 H38B 110.7
C39 C38 H38B 110.7
H38A C38 H38B 108.8
C40 C39 C38 107.0(11)
C40 C39 H39A 110.3
C38 C39 H39A 110.3
C40 C39 H39B 110.3
C38 C39 H39B 110.3
H39A C39 H39B 108.6
C39 C40 C41 109.7(13)
C39 C40 H40A 109.7
C41 C40 H40A 109.7
C39 C40 H40B 109.7
C41 C40 H40B 109.7
H40A C40 H40B 108.2
O3 C41 C40 101.0(10)
O3 C41 H41A 111.6
C40 C41 H41A 111.6
O3 C41 H41B 111.6
C40 C41 H41B 111.6
H41A C41 H41B 109.4

loop_
_geom_bond_atom_site_label_1
_geom_bond_atom_site_label_2
_geom_bond_distance
Er1 N1 2.254(5)
Er1 N2 2.272(5)
Er1 C1 2.641(8)
Er1 C2 2.642(9)
Er1 C4 2.644(8)
Er1 C3 2.648(9)
Er1 C10 2.652(9)
Er1 C8 2.662(8)
Er1 C5 2.666(8)
Er1 C9 2.667(8)
Er1 C6 2.669(9)
Er1 C7 2.669(8)
N1 C11 1.369(7)
N1 C12 1.451(7)
N2 C11 1.356(7)
N2 C18 1.459(7)
N3 C24 1.361(8)
N3 C11 1.371(8)
N3 Li1 2.031(13)
Li1 O2 1.973(13)
Li1 O3 1.973(13)
Li1 O1 1.975(14)
O1 C33 1.346(17)
O1 C30 1.414(14)
O2 C37 1.400(11)
O2 C34 1.473(10)
O3 C41 1.420(12)
O3 C38 1.477(11)
C1 C2 1.339(16)
C1 C5 1.379(13)
C1 H1A 0.9300
C2 C3 1.427(18)
C2 H2A 0.9300
C3 C4 1.346(14)
C3 H3A 0.9300
C4 C5 1.376(13)
C4 H4A 0.9300
C5 H5A 0.9300
C6 C7 1.391(15)
C6 C10 1.422(16)
C6 H6A 0.9300
C7 C8 1.364(15)
C7 H7A 0.9300
C8 C9 1.396(14)
C8 H8A 0.9300
C9 C10 1.359(16)
C9 H9A 0.9300
C10 H10A 0.9300
C12 C13 1.519(9)
C12 C17 1.533(8)
C12 H12A 0.9800
C13 C14 1.525(10)
C13 H13A 0.9700
C13 H13B 0.9700
C14 C15 1.541(12)
C14 H14A 0.9700
C14 H14B 0.9700
C15 C16 1.516(11)
C15 H15A 0.9700
C15 H15B 0.9700
C16 C17 1.543(9)
C16 H16A 0.9700
C16 H16B 0.9700
C17 H17A 0.9700
C17 H17B 0.9700
C18 C19 1.504(10)
C18 C23 1.527(9)
C18 H18A 0.9800
C19 C20 1.530(10)
C19 H19A 0.9700
C19 H19B 0.9700
C20 C21 1.497(13)
C20 H20A 0.9700
C20 H20B 0.9700
C21 C22 1.496(15)
C21 H21A 0.9700
C21 H21B 0.9700
C22 C23 1.575(10)
C22 H22A 0.9700
C22 H22B 0.9700
C23 H23A 0.9700
C23 H23B 0.9700
C24 C29 1.416(10)
C24 C25 1.422(10)
C25 C26 1.387(10)
C25 H25A 0.9300
C26 C27 1.350(15)
C26 H26A 0.9300
C27 C28 1.354(15)
C27 H27A 0.9300
C28 C29 1.360(11)
C28 H28A 0.9300
C29 H29A 0.9300
C30 C31 1.421(16)
C30 H30A 0.9700
C30 H30B 0.9700
C31 C32 1.51(3)
C31 H31A 0.9700
C31 H31B 0.9700
C32 C33 1.47(2)
C32 H32A 0.9700
C32 H32B 0.9700
C33 H33A 0.9700
C33 H33B 0.9700
C34 C35 1.475(14)
C34 H34A 0.9700
C34 H34B 0.9700
C35 C36 1.387(18)
C35 H35A 0.9700
C35 H35B 0.9700
C36 C37 1.534(17)
C36 H36A 0.9700
C36 H36B 0.9700
C37 H37A 0.9700
C37 H37B 0.9700
C38 C39 1.49(2)
C38 H38A 0.9700
C38 H38B 0.9700
C39 C40 1.35(2)
C39 H39A 0.9700
C39 H39B 0.9700
C40 C41 1.572(18)
C40 H40A 0.9700
C40 H40B 0.9700
C41 H41A 0.9700
C41 H41B 0.9700
